data_2021026
loop_
_publ_author_name
'Acosta Quintero, Lina M.'
'Burgos, Isidro'
'Palma, Alirio'
'Cobo, Justo'
'Glidewell, Christopher'

_publ_section_title
;
 A concise, efficient and versatile synthesis of amino-substituted
 benzo[<i>b</i>]pyrimido[5,4-<i>f</i>]azepines: synthesis and
 spectroscopic characterization, together with the molecular and
 supramolecular structures of three products and one intermediate
;
_journal_coeditor_code SK3682
_journal_issue 3
_journal_name_full 'Acta Crystallographica Section C'
_journal_page_first
;
;
_journal_paper_doi 10.1107/S2053229618002176
_journal_volume 74
_journal_year 2018
_chemical_formula_iupac 'C24 H25 N5'
_chemical_formula_moiety 'C24 H25 N5'
_chemical_formula_sum 'C24 H25 N5'
_chemical_formula_weight 383.49
_chemical_name_systematic
6,7,9,11-Tetramethyl-4-(5-methyl-1<i>H</i>-benzo[<i>d</i>]imidazol-1-yl)-6,11-dihydro-5<i>H</i>-benzo[<i>b</i>]pyrimido[5,4-<i>f</i>]azepine
_space_group_crystal_system triclinic
_space_group_IT_number 2
_space_group_name_Hall '-P 1'
_space_group_name_H-M_alt 'P -1'
_symmetry_space_group_name_Hall '-P 1'
_symmetry_space_group_name_H-M 'P -1'
_atom_sites_solution_hydrogens geom
_audit_creation_method SHELXL-2014
_cell_angle_alpha 97.816(9)
_cell_angle_beta 112.433(8)
_cell_angle_gamma 94.149(8)
_cell_formula_units_Z 2
_cell_length_a 9.7866(13)
_cell_length_b 10.2122(15)
_cell_length_c 10.9551(14)
_cell_measurement_reflns_used 3263
_cell_measurement_temperature 100(2)
_cell_measurement_theta_max 63.837
_cell_measurement_theta_min 4.411
_cell_volume 993.4(2)
_computing_cell_refinement
;
SAINT (Bruker, 2016)
;
_computing_data_collection
;
APEX3 (Bruker, 2016)
;
_computing_data_reduction
;
SAINT (Bruker, 2016)
;
_computing_molecular_graphics
;
PLATON (Spek, 2009)
;
_computing_publication_material
;
SHELXL2014 (Sheldrick, 2015) and PLATON (Spek, 2009)
;
_computing_structure_refinement
;
SHELXL2014 (Sheldrick, 2015)
;
_computing_structure_solution
;
SIR92 (Altomare <i>et al.</i>,  1994)
;
_diffrn_ambient_temperature 100(2)
_diffrn_measured_fraction_theta_full 0.905
_diffrn_measured_fraction_theta_max 0.993
_diffrn_measurement_device_type 'Bruker D8 Venture'
_diffrn_measurement_method '\f and \w scans'
_diffrn_radiation_monochromator 'multilayer mirror'
_diffrn_radiation_type CuK\a
_diffrn_radiation_wavelength 1.54184
_diffrn_reflns_av_R_equivalents 0.0593
_diffrn_reflns_limit_h_max 11
_diffrn_reflns_limit_h_min -11
_diffrn_reflns_limit_k_max 11
_diffrn_reflns_limit_k_min -11
_diffrn_reflns_limit_l_max 12
_diffrn_reflns_limit_l_min -12
_diffrn_reflns_number 19629
_diffrn_reflns_theta_full 67.684
_diffrn_reflns_theta_max 63.837
_diffrn_reflns_theta_min 4.411
_diffrn_standards_decay_% 0
_diffrn_standards_interval_count 0
_diffrn_standards_interval_time 0
_diffrn_standards_number 0
_exptl_absorpt_coefficient_mu 0.612
_exptl_absorpt_correction_T_max 0.992
_exptl_absorpt_correction_T_min 0.901
_exptl_absorpt_correction_type multi-scan
_exptl_absorpt_process_details
;
(SADABS2015; Bruker, 2015)
;
_exptl_crystal_colour colourless
_exptl_crystal_density_diffrn 1.282
_exptl_crystal_description prism
_exptl_crystal_F_000 408
_exptl_crystal_size_max 0.410
_exptl_crystal_size_mid 0.270
_exptl_crystal_size_min 0.170
_refine_diff_density_max 0.280
_refine_diff_density_min -0.254
_refine_ls_extinction_coef 0.0099(9)
_refine_ls_extinction_expression Fc^*^=kFc[1+0.001xFc^2^\l^3^/sin(2\q)]^-1/4^
_refine_ls_extinction_method
;
SHELXL2014 (Sheldrick, 2015)
;
_refine_ls_goodness_of_fit_ref 1.073
_refine_ls_hydrogen_treatment constr
_refine_ls_matrix_type full
_refine_ls_number_parameters 268
_refine_ls_number_reflns 3263
_refine_ls_number_restraints 0
_refine_ls_restrained_S_all 1.073
_refine_ls_R_factor_all 0.0747
_refine_ls_R_factor_gt 0.0498
_refine_ls_shift/su_max 0.000
_refine_ls_shift/su_mean 0.000
_refine_ls_structure_factor_coef Fsqd
_refine_ls_weighting_details 'w=1/[\s^2^(Fo^2^)+(0.0528P)^2^+0.9104P] where P=(Fo^2^+2Fc^2^)/3'
_refine_ls_weighting_scheme calc
_refine_ls_wR_factor_gt 0.1160
_refine_ls_wR_factor_ref 0.1361
_reflns_number_gt 2474
_reflns_number_total 3263
_reflns_threshold_expression 'I > 2\s(I)'
_cod_data_source_file sk3682sup1.cif
_cod_data_source_block VIIIc
_cod_database_code 2021026
_shelx_space_group_comment
;
The symmetry employed for this shelxl refinement is uniquely defined
by the following loop, which should always be used as a source of
symmetry information in preference to the above space-group names.
They are only intended as comments.
;
_shelx_estimated_absorpt_t_min 0.788
_shelx_estimated_absorpt_t_max 0.903
_shelxl_version_number 2.014

loop_
_space_group_symop_operation_xyz
'x, y, z'
'-x, -y, -z'

loop_
_atom_site_type_symbol
_atom_site_label
_atom_site_fract_x
_atom_site_fract_y
_atom_site_fract_z
_atom_site_U_iso_or_equiv
_atom_site_adp_type
_atom_site_calc_flag
_atom_site_occupancy
N N1 -0.1130(2) 0.58699(19) 0.05702(19) 0.0252(5) Uani d 1
C C2 -0.1140(3) 0.6697(2) -0.0270(2) 0.0258(6) Uani d 1
H H2 -0.2039 0.6627 -0.1043 0.031 Uiso calc 1
N N3 -0.0040(2) 0.76115(19) -0.01530(19) 0.0248(5) Uani d 1
C C4 0.1164(3) 0.7733(2) 0.0998(2) 0.0229(5) Uani d 1
C C4A 0.1337(2) 0.6998(2) 0.2011(2) 0.0232(5) Uani d 1
C C5 0.2666(3) 0.7385(2) 0.3333(2) 0.0257(6) Uani d 1
H H5A 0.3000 0.8352 0.3463 0.031 Uiso calc 1
H H5B 0.3488 0.6906 0.3272 0.031 Uiso calc 1
C C6 0.2421(3) 0.7108(2) 0.4583(2) 0.0253(6) Uani d 1
H H6 0.3333 0.7556 0.5374 0.030 Uiso calc 1
C C6A 0.2371(3) 0.5633(2) 0.4616(2) 0.0226(5) Uani d 1
C C7 0.3450(3) 0.5142(2) 0.5655(2) 0.0240(5) Uani d 1
C C8 0.3398(3) 0.3778(2) 0.5630(2) 0.0256(6) Uani d 1
H H8 0.4110 0.3462 0.6356 0.031 Uiso calc 1
C C9 0.2342(3) 0.2857(2) 0.4584(2) 0.0257(6) Uani d 1
C C10 0.1292(3) 0.3340(2) 0.3548(2) 0.0235(5) Uani d 1
H H10 0.0571 0.2730 0.2811 0.028 Uiso calc 1
C C10A 0.1277(2) 0.4709(2) 0.3572(2) 0.0230(5) Uani d 1
N N11 0.0044(2) 0.51016(19) 0.25248(19) 0.0241(5) Uani d 1
C C11A 0.0121(3) 0.5987(2) 0.1708(2) 0.0233(5) Uani d 1
N N41 0.2302(2) 0.87818(19) 0.11704(19) 0.0233(5) Uani d 1
C C42 0.2160(3) 1.0118(2) 0.1298(2) 0.0257(6) Uani d 1
H H42 0.1248 1.0442 0.1213 0.031 Uiso calc 1
N N43 0.3382(2) 1.0901(2) 0.1546(2) 0.0290(5) Uani d 1
C C43A 0.4430(3) 1.0034(2) 0.1578(2) 0.0248(5) Uani d 1
C C44 0.5925(3) 1.0313(2) 0.1783(2) 0.0275(6) Uani d 1
H H44 0.6382 1.1209 0.1958 0.033 Uiso calc 1
C C45 0.6731(3) 0.9270(3) 0.1727(2) 0.0276(6) Uani d 1
C C46 0.6033(3) 0.7947(3) 0.1447(2) 0.0288(6) Uani d 1
H H46 0.6598 0.7239 0.1395 0.035 Uiso calc 1
C C47 0.4553(3) 0.7639(2) 0.1244(2) 0.0273(6) Uani d 1
H H47 0.4090 0.6742 0.1045 0.033 Uiso calc 1
C C47A 0.3782(3) 0.8708(2) 0.1347(2) 0.0228(5) Uani d 1
C C48 0.8360(3) 0.9547(3) 0.1985(3) 0.0340(6) Uani d 1
H H48A 0.8554 1.0403 0.1730 0.051 Uiso calc 1
H H48B 0.8620 0.8834 0.1452 0.051 Uiso calc 1
H H48C 0.8966 0.9584 0.2940 0.051 Uiso calc 1
C C61 0.1106(3) 0.7722(2) 0.4737(3) 0.0313(6) Uani d 1
H H61A 0.0172 0.7257 0.4027 0.047 Uiso calc 1
H H61B 0.1202 0.8668 0.4669 0.047 Uiso calc 1
H H61C 0.1100 0.7634 0.5615 0.047 Uiso calc 1
C C71 0.4671(3) 0.6052(2) 0.6827(2) 0.0300(6) Uani d 1
H H71A 0.5259 0.5518 0.7466 0.045 Uiso calc 1
H H71B 0.4225 0.6682 0.7272 0.045 Uiso calc 1
H H71C 0.5321 0.6546 0.6502 0.045 Uiso calc 1
C C91 0.2372(3) 0.1386(2) 0.4580(3) 0.0337(6) Uani d 1
H H91A 0.1408 0.0896 0.3947 0.051 Uiso calc 1
H H91B 0.2563 0.1205 0.5483 0.051 Uiso calc 1
H H91C 0.3164 0.1100 0.4308 0.051 Uiso calc 1
C C111 -0.1420(3) 0.4335(3) 0.2196(3) 0.0287(6) Uani d 1
H H11A -0.2199 0.4914 0.1915 0.043 Uiso calc 1
H H11B -0.1426 0.3994 0.2989 0.043 Uiso calc 1
H H11C -0.1612 0.3585 0.1465 0.043 Uiso calc 1

loop_
_atom_site_aniso_label
_atom_site_aniso_U_11
_atom_site_aniso_U_22
_atom_site_aniso_U_33
_atom_site_aniso_U_12
_atom_site_aniso_U_13
_atom_site_aniso_U_23
N1 0.0228(11) 0.0271(11) 0.0240(10) 0.0037(9) 0.0070(8) 0.0052(9)
C2 0.0239(13) 0.0264(13) 0.0238(12) 0.0040(11) 0.0052(10) 0.0062(10)
N3 0.0218(11) 0.0267(11) 0.0253(11) 0.0051(9) 0.0075(9) 0.0069(9)
C4 0.0225(12) 0.0228(12) 0.0250(12) 0.0052(10) 0.0108(10) 0.0039(10)
C4A 0.0210(12) 0.0241(13) 0.0241(12) 0.0027(10) 0.0088(10) 0.0033(10)
C5 0.0241(13) 0.0248(13) 0.0258(13) 0.0001(10) 0.0077(10) 0.0053(10)
C6 0.0266(13) 0.0243(13) 0.0232(12) -0.0005(10) 0.0078(10) 0.0060(10)
C6A 0.0227(12) 0.0261(13) 0.0217(12) 0.0019(10) 0.0115(10) 0.0052(10)
C7 0.0230(12) 0.0278(13) 0.0234(12) 0.0022(10) 0.0115(10) 0.0052(10)
C8 0.0217(12) 0.0297(14) 0.0253(13) 0.0040(10) 0.0080(10) 0.0086(11)
C9 0.0263(13) 0.0247(13) 0.0290(13) 0.0032(10) 0.0127(11) 0.0085(11)
C10 0.0240(12) 0.0229(13) 0.0214(12) -0.0015(10) 0.0077(10) 0.0031(10)
C10A 0.0208(12) 0.0265(13) 0.0227(12) 0.0032(10) 0.0088(10) 0.0075(10)
N11 0.0191(10) 0.0262(11) 0.0250(10) -0.0001(8) 0.0062(8) 0.0075(9)
C11A 0.0245(12) 0.0225(13) 0.0244(12) 0.0053(10) 0.0104(10) 0.0055(10)
N41 0.0204(10) 0.0237(11) 0.0262(11) 0.0025(8) 0.0089(8) 0.0072(8)
C42 0.0255(13) 0.0247(13) 0.0285(13) 0.0053(11) 0.0114(10) 0.0066(10)
N43 0.0257(11) 0.0255(11) 0.0358(12) 0.0040(9) 0.0120(9) 0.0058(9)
C43A 0.0263(13) 0.0268(13) 0.0222(12) 0.0040(11) 0.0103(10) 0.0053(10)
C44 0.0264(13) 0.0270(14) 0.0271(13) -0.0012(11) 0.0103(11) 0.0015(11)
C45 0.0252(13) 0.0352(15) 0.0223(12) 0.0030(11) 0.0097(10) 0.0047(11)
C46 0.0276(13) 0.0315(14) 0.0294(13) 0.0098(11) 0.0118(11) 0.0082(11)
C47 0.0281(13) 0.0253(13) 0.0305(13) 0.0034(11) 0.0132(11) 0.0067(11)
C47A 0.0225(12) 0.0256(13) 0.0216(12) 0.0032(10) 0.0092(10) 0.0065(10)
C48 0.0254(13) 0.0400(16) 0.0366(15) 0.0031(12) 0.0124(11) 0.0072(12)
C61 0.0390(15) 0.0257(13) 0.0310(14) 0.0049(11) 0.0155(12) 0.0062(11)
C71 0.0265(13) 0.0305(14) 0.0286(13) 0.0012(11) 0.0059(11) 0.0077(11)
C91 0.0383(15) 0.0262(14) 0.0331(14) 0.0038(12) 0.0097(12) 0.0068(11)
C111 0.0227(13) 0.0316(14) 0.0313(13) -0.0012(11) 0.0101(11) 0.0084(11)

loop_
_atom_type_symbol
_atom_type_description
_atom_type_scat_dispersion_real
_atom_type_scat_dispersion_imag
_atom_type_scat_source
C C 0.0181 0.0091 'International Tables Vol C Tables 4.2.6.8 and 6.1.1.4'
H H 0.0000 0.0000 'International Tables Vol C Tables 4.2.6.8 and 6.1.1.4'
N N 0.0311 0.0180 'International Tables Vol C Tables 4.2.6.8 and 6.1.1.4'

loop_
_geom_angle_atom_site_label_1
_geom_angle_atom_site_label_2
_geom_angle_atom_site_label_3
_geom_angle
C2 N1 C11A 117.3(2)
N3 C2 N1 127.6(2)
N3 C2 H2 116.2
N1 C2 H2 116.2
C2 N3 C4 113.8(2)
N3 C4 C4A 126.2(2)
N3 C4 N41 113.9(2)
C4A C4 N41 119.9(2)
C4 C4A C11A 113.9(2)
C4 C4A C5 119.8(2)
C11A C4A C5 126.1(2)
C4A C5 C6 116.3(2)
C4A C5 H5A 108.2
C6 C5 H5A 108.2
C4A C5 H5B 108.2
C6 C5 H5B 108.2
H5A C5 H5B 107.4
C6A C6 C61 114.6(2)
C6A C6 C5 109.48(19)
C61 C6 C5 113.21(19)
C6A C6 H6 106.3
C61 C6 H6 106.3
C5 C6 H6 106.3
C10A C6A C7 118.2(2)
C10A C6A C6 120.5(2)
C7 C6A C6 121.3(2)
C8 C7 C6A 119.7(2)
C8 C7 C71 117.9(2)
C6A C7 C71 122.3(2)
C7 C8 C9 122.4(2)
C7 C8 H8 118.8
C9 C8 H8 118.8
C10 C9 C8 117.9(2)
C10 C9 C91 121.8(2)
C8 C9 C91 120.3(2)
C9 C10 C10A 121.0(2)
C9 C10 H10 119.5
C10A C10 H10 119.5
C10 C10A C6A 120.7(2)
C10 C10A N11 116.3(2)
C6A C10A N11 122.8(2)
C11A N11 C10A 126.84(19)
C11A N11 C111 117.29(19)
C10A N11 C111 115.35(18)
N1 C11A N11 113.8(2)
N1 C11A C4A 121.0(2)
N11 C11A C4A 125.2(2)
C42 N41 C47A 105.81(18)
C42 N41 C4 125.15(19)
C47A N41 C4 128.86(19)
N43 C42 N41 114.4(2)
N43 C42 H42 122.8
N41 C42 H42 122.8
C42 N43 C43A 104.3(2)
C44 C43A N43 129.8(2)
C44 C43A C47A 119.7(2)
N43 C43A C47A 110.5(2)
C45 C44 C43A 119.2(2)
C45 C44 H44 120.4
C43A C44 H44 120.4
C44 C45 C46 119.8(2)
C44 C45 C48 120.1(2)
C46 C45 C48 120.1(2)
C47 C46 C45 122.4(2)
C47 C46 H46 118.8
C45 C46 H46 118.8
C46 C47 C47A 116.6(2)
C46 C47 H47 121.7
C47A C47 H47 121.7
C47 C47A N41 132.5(2)
C47 C47A C43A 122.3(2)
N41 C47A C43A 105.0(2)
C45 C48 H48A 109.5
C45 C48 H48B 109.5
H48A C48 H48B 109.5
C45 C48 H48C 109.5
H48A C48 H48C 109.5
H48B C48 H48C 109.5
C6 C61 H61A 109.5
C6 C61 H61B 109.5
H61A C61 H61B 109.5
C6 C61 H61C 109.5
H61A C61 H61C 109.5
H61B C61 H61C 109.5
C7 C71 H71A 109.5
C7 C71 H71B 109.5
H71A C71 H71B 109.5
C7 C71 H71C 109.5
H71A C71 H71C 109.5
H71B C71 H71C 109.5
C9 C91 H91A 109.5
C9 C91 H91B 109.5
H91A C91 H91B 109.5
C9 C91 H91C 109.5
H91A C91 H91C 109.5
H91B C91 H91C 109.5
N11 C111 H11A 109.5
N11 C111 H11B 109.5
H11A C111 H11B 109.5
N11 C111 H11C 109.5
H11A C111 H11C 109.5
H11B C111 H11C 109.5

loop_
_geom_bond_atom_site_label_1
_geom_bond_atom_site_label_2
_geom_bond_distance
N1 C2 1.329(3)
N1 C11A 1.356(3)
C2 N3 1.328(3)
C2 H2 0.9500
N3 C4 1.341(3)
C4 C4A 1.387(3)
C4 N41 1.427(3)
C4A C11A 1.421(3)
C4A C5 1.509(3)
C5 C6 1.536(3)
C5 H5A 0.9900
C5 H5B 0.9900
C6 C6A 1.509(3)
C6 C61 1.528(3)
C6 H6 1.0000
C6A C10A 1.403(3)
C6A C7 1.405(3)
C7 C8 1.386(3)
C7 C71 1.512(3)
C8 C9 1.388(3)
C8 H8 0.9500
C9 C10 1.387(3)
C9 C91 1.504(3)
C10 C10A 1.396(3)
C10 H10 0.9500
C10A N11 1.439(3)
N11 C11A 1.373(3)
N11 C111 1.471(3)
N41 C42 1.375(3)
N41 C47A 1.395(3)
C42 N43 1.304(3)
C42 H42 0.9500
N43 C43A 1.396(3)
C43A C44 1.394(3)
C43A C47A 1.401(3)
C44 C45 1.378(3)
C44 H44 0.9500
C45 C46 1.408(4)
C45 C48 1.507(3)
C46 C47 1.384(3)
C46 H46 0.9500
C47 C47A 1.387(3)
C47 H47 0.9500
C48 H48A 0.9800
C48 H48B 0.9800
C48 H48C 0.9800
C61 H61A 0.9800
C61 H61B 0.9800
C61 H61C 0.9800
C71 H71A 0.9800
C71 H71B 0.9800
C71 H71C 0.9800
C91 H91A 0.9800
C91 H91B 0.9800
C91 H91C 0.9800
C111 H11A 0.9800
C111 H11B 0.9800
C111 H11C 0.9800

loop_
_geom_hbond_atom_site_label_D
_geom_hbond_atom_site_label_H
_geom_hbond_atom_site_label_A
_geom_hbond_site_symmetry_A
_geom_hbond_distance_DH
_geom_hbond_distance_HA
_geom_hbond_distance_DA
_geom_hbond_angle_DHA
_geom_hbond_publ_flag
C42 H42 N3 2_575 0.95 2.57 3.280(3) 131 no

loop_
_geom_torsion_atom_site_label_1
_geom_torsion_atom_site_label_2
_geom_torsion_atom_site_label_3
_geom_torsion_atom_site_label_4
_geom_torsion
C11A N1 C2 N3 2.5(4)
N1 C2 N3 C4 -4.3(4)
C2 N3 C4 C4A 0.8(3)
C2 N3 C4 N41 -175.54(19)
N3 C4 C4A C11A 3.7(3)
N41 C4 C4A C11A 179.9(2)
N3 C4 C4A C5 -171.1(2)
N41 C4 C4A C5 5.1(3)
C4 C4A C5 C6 148.2(2)
C11A C4A C5 C6 -26.0(3)
C4A C5 C6 C6A 75.0(3)
C4A C5 C6 C61 -54.2(3)
C61 C6 C6A C10A 67.8(3)
C5 C6 C6A C10A -60.6(3)
C61 C6 C6A C7 -115.0(2)
C5 C6 C6A C7 116.5(2)
C10A C6A C7 C8 -0.7(3)
C6 C6A C7 C8 -177.9(2)
C10A C6A C7 C71 -179.8(2)
C6 C6A C7 C71 3.0(3)
C6A C7 C8 C9 2.4(4)
C71 C7 C8 C9 -178.5(2)
C7 C8 C9 C10 -1.4(4)
C7 C8 C9 C91 177.6(2)
C8 C9 C10 C10A -1.4(4)
C91 C9 C10 C10A 179.7(2)
C9 C10 C10A C6A 3.0(4)
C9 C10 C10A N11 -173.3(2)
C7 C6A C10A C10 -1.9(3)
C6 C6A C10A C10 175.3(2)
C7 C6A C10A N11 174.2(2)
C6 C6A C10A N11 -8.6(3)
C10 C10A N11 C11A -130.0(2)
C6A C10A N11 C11A 53.7(3)
C10 C10A N11 C111 41.4(3)
C6A C10A N11 C111 -134.9(2)
C2 N1 C11A N11 179.8(2)
C2 N1 C11A C4A 2.8(3)
C10A N11 C11A N1 160.9(2)
C111 N11 C11A N1 -10.4(3)
C10A N11 C11A C4A -22.3(4)
C111 N11 C11A C4A 166.4(2)
C4 C4A C11A N1 -5.5(3)
C5 C4A C11A N1 168.9(2)
C4 C4A C11A N11 177.9(2)
C5 C4A C11A N11 -7.7(4)
N3 C4 N41 C42 64.4(3)
C4A C4 N41 C42 -112.2(3)
N3 C4 N41 C47A -121.0(2)
C4A C4 N41 C47A 62.3(3)
C47A N41 C42 N43 -0.5(3)
C4 N41 C42 N43 175.1(2)
N41 C42 N43 C43A 0.5(3)
C42 N43 C43A C44 178.9(2)
C42 N43 C43A C47A -0.3(3)
N43 C43A C44 C45 -177.9(2)
C47A C43A C44 C45 1.3(3)
C43A C44 C45 C46 0.9(3)
C43A C44 C45 C48 -178.2(2)
C44 C45 C46 C47 -1.2(4)
C48 C45 C46 C47 177.9(2)
C45 C46 C47 C47A -0.8(4)
C46 C47 C47A N41 177.7(2)
C46 C47 C47A C43A 3.0(3)
C42 N41 C47A C47 -175.1(2)
C4 N41 C47A C47 9.5(4)
C42 N41 C47A C43A 0.3(2)
C4 N41 C47A C43A -175.1(2)
C44 C43A C47A C47 -3.4(3)
N43 C43A C47A C47 176.0(2)
C44 C43A C47A N41 -179.3(2)
N43 C43A C47A N41 0.0(3)

_cod_database_fobs_code 2021026
